data_7159776
loop_
_publ_author_name
'Komogortsev, Andrey N.'
'Melekhina, Valeriya G.'
'Lichitskii, Boris V.'

_publ_section_title
;
 Anionic photochemical rearrangement of 3-hydroxypyran-4-ones bearing
 oxazol-2-one fragment
;
_journal_issue 8
_journal_name_full 'Organic &amp; Biomolecular Chemistry'
_journal_page_first 1686
_journal_page_last 1692
_journal_paper_doi 10.1039/D3OB01957H
_journal_volume 22
_journal_year 2024
_chemical_formula_moiety 'C24 H21 N O6, 0.5(C6 H6)'
_chemical_formula_sum 'C27 H24 N O6'
_chemical_formula_weight 458.47
_space_group_crystal_system monoclinic
_space_group_IT_number 14
_space_group_name_Hall '-P 2ybc'
_space_group_name_H-M_alt 'P 1 21/c 1'
_atom_sites_solution_hydrogens mixed
_atom_sites_solution_primary dual
_atom_sites_solution_secondary difmap
_audit_creation_date 2023-03-17
_audit_creation_method
;
Olex2 1.5
(compiled 2023.03.06 svn.rbb2c1857 for OlexSys, GUI svn.r6748)
;
_audit_update_record
;
2023-10-27 deposited with the CCDC.	2024-01-19 downloaded from the CCDC.
;
_cell_angle_alpha 90
_cell_angle_beta 94.1260(10)
_cell_angle_gamma 90
_cell_formula_units_Z 4
_cell_length_a 17.2259(2)
_cell_length_b 19.8037(2)
_cell_length_c 7.83380(10)
_cell_measurement_reflns_used 17124
_cell_measurement_temperature 100.0(3)
_cell_measurement_theta_max 75.3130
_cell_measurement_theta_min 3.4640
_cell_volume 2665.47(5)
_computing_cell_refinement 'CrysAlisPro 1.171.42.79a (Rigaku OD, 2022)'
_computing_data_collection 'CrysAlisPro 1.171.42.79a (Rigaku OD, 2022)'
_computing_data_reduction 'CrysAlisPro 1.171.42.79a (Rigaku OD, 2022)'
_computing_molecular_graphics 'Olex2 1.5 (Dolomanov et al., 2009)'
_computing_publication_material 'Olex2 1.5 (Dolomanov et al., 2009)'
_computing_structure_refinement 'XL  (Sheldrick, 2008)'
_computing_structure_solution 'XT  (Sheldrick, 2015)'
_diffrn_ambient_environment N~2~
_diffrn_ambient_temperature 100.0(3)
_diffrn_detector 'Hybrid Pixel Array Detector'
_diffrn_detector_area_resol_mean 10.0000
_diffrn_detector_type HyPix
_diffrn_measured_fraction_theta_full 0.999
_diffrn_measured_fraction_theta_max 0.989
_diffrn_measurement_details
;
List of Runs (angles in degrees, time in seconds):

  # Type    Start    End  Width  t~exp~   \w     \q     \k     \f   Frames
#--------------------------------------------------------------------------
  1  \w   -122.00  35.00   0.50    4.03    --  -43.17  -2.00-156.00  314
  2  \w    -36.00 121.00   0.50    4.03    --   43.17  -2.00-156.00  314
  3  \w   -168.00 -11.00   0.50   17.12    --  -90.25   2.00  21.00  314
  4  \w     34.00 178.00   0.50   17.12    --  111.75   2.00  21.00  288
  5  \w     33.00 151.00   0.50   17.12    --  111.75  -2.00-156.00  236
  6  \w    -83.00 -14.00   0.50    4.03    --  -43.17 125.00-180.00  138
  7  \w    -29.00  43.00   0.50    4.03    --   43.17 -38.00 -90.00  144
  8  \w     40.00  80.00   0.50    4.03    --   43.17 -99.00-180.00   80
  9  \w     19.00  44.00   0.50    4.03    --   43.17   2.00  21.00   50
 10  \w   -115.00 -90.00   0.50   17.12    --  -90.25  -2.00-156.00   50
 11  \w     38.00  69.00   0.50   17.12    --  111.75 -61.00-120.00   62
 12  \w     65.00  91.00   0.50   17.12    --  111.75 -95.00  30.00   52
 13  \w     64.00  89.00   0.50   17.12    --  111.75 -77.00  60.00   50
 14  \w     45.00  75.00   0.50   17.12    --  111.75 -95.00 -30.00   60
 15  \w    140.00 166.00   0.50   17.12    --  111.75  45.00-150.00   52
 16  \w     39.00  90.00   0.50   17.12    --  111.75 -77.00 120.00  102
 17  \w    107.00 178.00   0.50   17.12    --  111.75 101.00  41.65  142
 18  \w     43.00  70.00   0.50   17.12    --  111.75 -61.00  30.00   54
 19  \w     54.00 108.00   0.50   17.12    --  111.75-112.00-157.16  108
 20  \w     37.00  64.00   0.50   17.12    --  111.75 -95.00  30.00   54
 21  \w     62.00 160.00   0.50   17.12    --  111.75  15.00  60.00  196
 22  \w     82.00 107.00   0.50   17.12    --  111.75-110.00 108.23   50
 23  \w     98.00 136.00   0.50   17.12    --  111.75  45.00-150.00   76
 24  \w     41.00 107.00   0.50   17.12    --  111.75-125.00  90.00  132
 25  \w     47.00  83.00   0.50   17.12    --  111.75-148.00-155.12   72
 26  \w     99.00 128.00   0.50   17.12    --  111.75-148.00-155.12   58
 27  \w     52.00  77.00   0.50   17.12    --  111.75-110.00 108.23   50
 28  \w     40.00 103.00   0.50   17.12    --  111.75 -95.00 120.00  126
 29  \w     56.00  91.00   0.50   17.12    --  111.75 -77.00-120.00   70
 30  \w     91.00 149.00   0.50   17.12    --  111.75  45.00-120.00  116
 31  \w    114.00 161.00   0.50   17.12    --  111.75  30.00-180.00   94
 32  \w     90.00 140.00   0.50   17.12    --  111.75  30.00 150.00  100
 33  \w     62.00  88.00   0.50   17.12    --  111.75 -77.00-180.00   52
 34  \w     87.00 112.00   0.50   17.12    --  111.75-125.00-150.00   50
 35  \w    111.00 144.00   0.50   17.12    --  111.75 -87.00  89.68   66
 36  \w     38.00  83.00   0.50   17.12    --  111.75 -95.00-180.00   90
 37  \w     39.00  71.00   0.50   17.12    --  111.75 -61.00   0.00   64
 38  \w     71.00 105.00   0.50   17.12    --  111.75 -95.00-120.00   68
 39  \w    116.00 142.00   0.50   17.12    --  111.75  80.00  53.47   52
 40  \w     91.00 177.00   0.50   17.12    --  111.75  61.00 -60.00  172
 41  \w     75.00 127.00   0.50   17.12    --  111.75   5.00 159.62  104
 42  \w     39.00  64.00   0.50   17.12    --  111.75 -77.00 -30.00   50
;
_diffrn_measurement_device 'four-circle diffractometer'
_diffrn_measurement_device_type 'XtaLAB Synergy, Dualflex, HyPix'
_diffrn_measurement_method '\w scans'
_diffrn_orient_matrix_type 'CrysAlisPro convention (1999,Acta A55,543-557)'
_diffrn_orient_matrix_UB_11 -0.0855761000
_diffrn_orient_matrix_UB_12 -0.0008867000
_diffrn_orient_matrix_UB_13 -0.0722617000
_diffrn_orient_matrix_UB_21 -0.0268639000
_diffrn_orient_matrix_UB_22 0.0018931000
_diffrn_orient_matrix_UB_23 0.1833932000
_diffrn_orient_matrix_UB_31 -0.0002415000
_diffrn_orient_matrix_UB_32 0.0777264000
_diffrn_orient_matrix_UB_33 -0.0053084000
_diffrn_radiation_monochromator mirror
_diffrn_radiation_probe x-ray
_diffrn_radiation_type 'Cu K\a'
_diffrn_radiation_wavelength 1.54184
_diffrn_reflns_av_R_equivalents 0.0342
_diffrn_reflns_av_unetI/netI 0.0222
_diffrn_reflns_Laue_measured_fraction_full 0.999
_diffrn_reflns_Laue_measured_fraction_max 0.989
_diffrn_reflns_limit_h_max 21
_diffrn_reflns_limit_h_min -21
_diffrn_reflns_limit_k_max 24
_diffrn_reflns_limit_k_min -16
_diffrn_reflns_limit_l_max 9
_diffrn_reflns_limit_l_min -9
_diffrn_reflns_number 33501
_diffrn_reflns_point_group_measured_fraction_full 0.999
_diffrn_reflns_point_group_measured_fraction_max 0.989
_diffrn_reflns_theta_full 67.684
_diffrn_reflns_theta_max 77.064
_diffrn_reflns_theta_min 2.572
_diffrn_source 'micro-focus sealed X-ray tube'
_diffrn_source_type 'PhotonJet (Cu) X-ray Source'
_exptl_absorpt_coefficient_mu 0.666
_exptl_absorpt_correction_T_max 1.00000
_exptl_absorpt_correction_T_min 0.78302
_exptl_absorpt_correction_type multi-scan
_exptl_absorpt_process_details
;
CrysAlisPro 1.171.42.79a (Rigaku Oxford Diffraction, 2022)
Empirical absorption correction using spherical harmonics,
implemented in SCALE3 ABSPACK scaling algorithm.
;
_exptl_crystal_colour colourless
_exptl_crystal_colour_primary colourless
_exptl_crystal_density_diffrn 1.142
_exptl_crystal_density_method 'not measured'
_exptl_crystal_description block
_exptl_crystal_F_000 964
_exptl_crystal_size_max 0.17
_exptl_crystal_size_mid 0.06
_exptl_crystal_size_min 0.06
_refine_diff_density_max 0.221
_refine_diff_density_min -0.207
_refine_diff_density_rms 0.041
_refine_ls_extinction_coef 0.00104(17)
_refine_ls_extinction_expression Fc^*^=kFc[1+0.001xFc^2^\l^3^/sin(2\q)]^-1/4^
_refine_ls_extinction_method 'SHELXL-2017/1 (Sheldrick 2017)'
_refine_ls_goodness_of_fit_ref 1.041
_refine_ls_hydrogen_treatment mixed
_refine_ls_matrix_type full
_refine_ls_number_parameters 314
_refine_ls_number_reflns 5572
_refine_ls_number_restraints 3
_refine_ls_restrained_S_all 1.041
_refine_ls_R_factor_all 0.0519
_refine_ls_R_factor_gt 0.0480
_refine_ls_shift/su_max 0.001
_refine_ls_shift/su_mean 0.000
_refine_ls_structure_factor_coef Fsqd
_refine_ls_weighting_details 'w=1/[\s^2^(Fo^2^)+(0.0700P)^2^+0.8706P] where P=(Fo^2^+2Fc^2^)/3'
_refine_ls_weighting_scheme calc
_refine_ls_wR_factor_gt 0.1347
_refine_ls_wR_factor_ref 0.1377
_reflns_Friedel_coverage 0.000
_reflns_number_gt 4965
_reflns_number_total 5572
_reflns_threshold_expression 'I > 2\s(I)'
_cod_data_source_file d3ob01957h2.cif
_cod_data_source_block oxaz-136
_cod_depositor_comments 'Adding full bibliography for 7159776.cif.'
_cod_database_code 7159776
_shelx_shelxl_version_number 2017/1
_chemical_oxdiff_formula C24H21NO6
_chemical_oxdiff_usercomment OXAZ-136
_shelx_space_group_comment
;
The symmetry employed for this shelxl refinement is uniquely defined
by the following loop, which should always be used as a source of
symmetry information in preference to the above space-group names.
They are only intended as comments.
;
_shelx_estimated_absorpt_t_max 0.961
_shelx_estimated_absorpt_t_min 0.895
_olex2_refinement_description
;
1. Fixed Uiso
 At 1.2 times of:
  All C(H) groups, All C(H,H) groups
 At 1.5 times of:
  All C(H,H,H) groups
2. Restrained distances
 C25-C26 \\sim C26-C27 \\sim C25-C27_$2
 with sigma of 0.005
3.a Secondary CH2 refined with riding coordinates:
 C17(H17A,H17B), C18(H18A,H18B)
3.b Aromatic/amide H refined with riding coordinates:
 C5(H5A), C6(H6), C8(H8), C9(H9), C14(H14), C20(H20), C21(H21), C22(H22),
 C23(H23), C24(H24), C25(H25), C26(H26), C27(H27)
3.c Idealised Me refined as rotating group:
 C10(H10A,H10B,H10C), C16(H16A,H16B,H16C)
;
_smtbx_masks_void_probe_radius 1.2
_smtbx_masks_void_truncation_radius 1.2
_olex2_submission_special_instructions 'No special instructions were received'
_oxdiff_exptl_absorpt_empirical_details
;
Empirical correction (ABSPACK) includes:
- Absorption correction using spherical harmonics
- Frame scaling
;
_oxdiff_exptl_absorpt_empirical_full_max 1.559
_oxdiff_exptl_absorpt_empirical_full_min 0.461

loop_
_space_group_symop_operation_xyz
'x, y, z'
'-x, y+1/2, -z+1/2'
'-x, -y, -z'
'x, -y-1/2, z-1/2'

loop_
_atom_site_label
_atom_site_type_symbol
_atom_site_fract_x
_atom_site_fract_y
_atom_site_fract_z
_atom_site_U_iso_or_equiv
_atom_site_adp_type
_atom_site_occupancy
_atom_site_site_symmetry_order
_atom_site_calc_flag
_atom_site_refinement_flags_posn
_atom_site_refinement_flags_adp
_atom_site_refinement_flags_occupancy
_atom_site_disorder_assembly
_atom_site_disorder_group
O1 O 0.54210(6) 0.54917(5) 0.68761(13) 0.0415(3) Uani 1 1 d . . . . .
O2 O 0.41958(7) 0.56115(5) 0.77707(15) 0.0468(3) Uani 1 1 d . . . . .
O3 O 0.54499(6) 0.32579(5) 0.72132(13) 0.0381(2) Uani 1 1 d . . . . .
O4 O 0.51398(7) 0.21901(5) 0.66174(15) 0.0461(3) Uani 1 1 d . . . . .
O5 O 0.64833(7) 0.17298(5) 0.84374(15) 0.0459(3) Uani 1 1 d . . . . .
H5 H 0.6102(14) 0.1464(13) 0.794(3) 0.076(7) Uiso 1 1 d . . . . .
O6 O 0.89055(7) 0.55053(7) 0.46405(16) 0.0560(3) Uani 1 1 d . . . . .
N1 N 0.48823(8) 0.46062(6) 0.80039(16) 0.0400(3) Uani 1 1 d . . . . .
C1 C 0.59610(9) 0.49632(7) 0.69152(18) 0.0395(3) Uani 1 1 d . . . . .
C2 C 0.56372(9) 0.44178(7) 0.76150(18) 0.0387(3) Uani 1 1 d . . . . .
C3 C 0.47659(9) 0.52633(7) 0.75721(19) 0.0409(3) Uani 1 1 d . . . . .
C4 C 0.67195(10) 0.51143(7) 0.63161(17) 0.0400(3) Uani 1 1 d . . . . .
C5 C 0.71523(10) 0.46178(7) 0.55316(19) 0.0443(4) Uani 1 1 d . . . . .
H5A H 0.694476 0.417609 0.537001 0.053 Uiso 1 1 calc R U . . .
C6 C 0.78723(11) 0.47662(8) 0.4997(2) 0.0476(4) Uani 1 1 d . . . . .
H6 H 0.816249 0.442638 0.447053 0.057 Uiso 1 1 calc R U . . .
C7 C 0.81830(10) 0.54158(8) 0.52223(19) 0.0463(4) Uani 1 1 d . . . . .
C8 C 0.77633(10) 0.59103(8) 0.59900(19) 0.0454(4) Uani 1 1 d . . . . .
H8 H 0.797313 0.635149 0.614491 0.054 Uiso 1 1 calc R U . . .
C9 C 0.70359(10) 0.57611(7) 0.65332(18) 0.0423(3) Uani 1 1 d . . . . .
H9 H 0.674819 0.610250 0.706001 0.051 Uiso 1 1 calc R U . . .
C10 C 0.92340(13) 0.61653(11) 0.4796(3) 0.0682(5) Uani 1 1 d . . . . .
H10A H 0.889725 0.648631 0.414236 0.102 Uiso 1 1 calc R U . . .
H10B H 0.975105 0.616458 0.434996 0.102 Uiso 1 1 calc R U . . .
H10C H 0.927956 0.629862 0.600426 0.102 Uiso 1 1 calc R U . . .
C11 C 0.59462(9) 0.37414(7) 0.79692(18) 0.0374(3) Uani 1 1 d . . . . .
C12 C 0.55986(9) 0.25803(7) 0.73288(18) 0.0368(3) Uani 1 1 d . . . . .
C13 C 0.63168(9) 0.23910(7) 0.82979(18) 0.0365(3) Uani 1 1 d . . . . .
C14 C 0.67906(9) 0.28649(7) 0.90351(18) 0.0382(3) Uani 1 1 d . . . . .
H14 H 0.725619 0.272946 0.966621 0.046 Uiso 1 1 calc R U . . .
C15 C 0.66067(9) 0.35727(7) 0.88872(18) 0.0374(3) Uani 1 1 d . . . . .
C16 C 0.71590(10) 0.40766(7) 0.9748(2) 0.0441(4) Uani 1 1 d . . . . .
H16A H 0.729587 0.393377 1.092962 0.066 Uiso 1 1 calc R U . . .
H16B H 0.690937 0.452122 0.975075 0.066 Uiso 1 1 calc R U . . .
H16C H 0.763160 0.410299 0.912585 0.066 Uiso 1 1 calc R U . . .
C17 C 0.43212(9) 0.42213(7) 0.89373(18) 0.0396(3) Uani 1 1 d . . . . .
H17A H 0.408862 0.452199 0.977182 0.048 Uiso 1 1 calc R U . . .
H17B H 0.459684 0.385278 0.958400 0.048 Uiso 1 1 calc R U . . .
C18 C 0.36747(10) 0.39205(8) 0.77387(19) 0.0446(4) Uani 1 1 d . . . . .
H18A H 0.342762 0.428344 0.702012 0.053 Uiso 1 1 calc R U . . .
H18B H 0.390099 0.358835 0.697101 0.053 Uiso 1 1 calc R U . . .
C19 C 0.30668(10) 0.35787(8) 0.87250(19) 0.0446(4) Uani 1 1 d . . . . .
C20 C 0.23373(11) 0.38617(9) 0.8816(2) 0.0506(4) Uani 1 1 d . . . . .
H20 H 0.222522 0.428332 0.827394 0.061 Uiso 1 1 calc R U . . .
C21 C 0.17643(13) 0.35424(12) 0.9683(2) 0.0680(6) Uani 1 1 d . . . . .
H21 H 0.126401 0.374106 0.972256 0.082 Uiso 1 1 calc R U . . .
C22 C 0.19308(18) 0.29308(13) 1.0488(2) 0.0794(8) Uani 1 1 d . . . . .
H22 H 0.154248 0.270373 1.107153 0.095 Uiso 1 1 calc R U . . .
C23 C 0.26539(18) 0.26572(11) 1.0439(2) 0.0773(8) Uani 1 1 d . . . . .
H23 H 0.276733 0.224237 1.101240 0.093 Uiso 1 1 calc R U . . .
C24 C 0.32262(13) 0.29684(9) 0.9575(2) 0.0598(5) Uani 1 1 d . . . . .
H24 H 0.372685 0.276837 0.955842 0.072 Uiso 1 1 calc R U . . .
C25 C 0.93154(14) 0.48919(16) 0.9063(3) 0.0857(8) Uani 1 1 d D . . . .
H25 H 0.883610 0.481599 0.841361 0.103 Uiso 1 1 calc R U . . .
C26 C 0.93468(13) 0.48481(16) 1.0817(3) 0.0884(8) Uani 1 1 d D . . . .
H26 H 0.889049 0.474233 1.137525 0.106 Uiso 1 1 calc R U . . .
C27 C 1.00330(11) 0.49565(11) 1.1756(3) 0.0649(5) Uani 1 1 d D . . . .
H27 H 1.005763 0.492681 1.296930 0.078 Uiso 1 1 calc R U . . .

loop_
_atom_site_aniso_label
_atom_site_aniso_U_11
_atom_site_aniso_U_22
_atom_site_aniso_U_33
_atom_site_aniso_U_23
_atom_site_aniso_U_13
_atom_site_aniso_U_12
O1 0.0585(6) 0.0220(4) 0.0421(5) 0.0036(4) -0.0091(5) -0.0002(4)
O2 0.0569(7) 0.0256(5) 0.0560(6) 0.0014(4) -0.0097(5) 0.0026(4)
O3 0.0493(6) 0.0218(5) 0.0415(5) 0.0001(4) -0.0078(4) -0.0009(4)
O4 0.0544(6) 0.0256(5) 0.0560(6) -0.0038(4) -0.0122(5) -0.0027(4)
O5 0.0554(6) 0.0225(5) 0.0575(6) -0.0011(4) -0.0121(5) 0.0025(4)
O6 0.0607(7) 0.0541(7) 0.0530(7) 0.0031(5) 0.0017(6) -0.0081(6)
N1 0.0515(7) 0.0225(5) 0.0444(6) 0.0026(5) -0.0073(5) -0.0010(5)
C1 0.0581(9) 0.0225(6) 0.0361(7) -0.0001(5) -0.0091(6) 0.0014(6)
C2 0.0519(8) 0.0249(6) 0.0378(7) 0.0005(5) -0.0074(6) -0.0017(6)
C3 0.0536(9) 0.0255(7) 0.0417(7) -0.0001(5) -0.0098(6) -0.0004(6)
C4 0.0604(9) 0.0274(7) 0.0308(6) 0.0026(5) -0.0066(6) -0.0029(6)
C5 0.0665(10) 0.0297(7) 0.0354(7) 0.0002(5) -0.0047(7) -0.0031(6)
C6 0.0667(10) 0.0380(8) 0.0375(7) 0.0002(6) -0.0009(7) 0.0007(7)
C7 0.0581(9) 0.0452(8) 0.0345(7) 0.0045(6) -0.0055(6) -0.0059(7)
C8 0.0648(10) 0.0339(7) 0.0357(7) 0.0016(6) -0.0079(7) -0.0099(7)
C9 0.0637(10) 0.0290(7) 0.0326(7) 0.0013(5) -0.0068(6) -0.0044(6)
C10 0.0697(12) 0.0613(12) 0.0733(13) 0.0014(10) 0.0041(10) -0.0202(10)
C11 0.0504(8) 0.0219(6) 0.0387(7) 0.0002(5) -0.0043(6) -0.0038(5)
C12 0.0486(8) 0.0229(6) 0.0383(7) -0.0002(5) -0.0016(6) -0.0005(5)
C13 0.0488(8) 0.0226(6) 0.0376(7) 0.0016(5) -0.0010(6) 0.0012(5)
C14 0.0457(8) 0.0290(7) 0.0388(7) 0.0023(5) -0.0052(6) 0.0004(5)
C15 0.0488(8) 0.0262(6) 0.0361(7) 0.0011(5) -0.0034(6) -0.0040(5)
C16 0.0550(9) 0.0299(7) 0.0454(8) 0.0010(6) -0.0101(7) -0.0058(6)
C17 0.0529(8) 0.0260(6) 0.0383(7) 0.0009(5) -0.0083(6) -0.0011(6)
C18 0.0573(9) 0.0365(7) 0.0381(7) 0.0016(6) -0.0095(6) -0.0054(6)
C19 0.0640(10) 0.0332(7) 0.0343(7) 0.0030(6) -0.0134(6) -0.0120(7)
C20 0.0657(10) 0.0465(9) 0.0382(8) 0.0046(6) -0.0058(7) -0.0110(8)
C21 0.0758(13) 0.0802(14) 0.0476(10) -0.0047(9) 0.0008(9) -0.0287(11)
C22 0.118(2) 0.0777(15) 0.0413(9) 0.0000(9) 0.0002(11) -0.0600(15)
C23 0.132(2) 0.0499(11) 0.0454(10) 0.0160(8) -0.0247(12) -0.0416(13)
C24 0.0909(14) 0.0355(8) 0.0489(9) 0.0081(7) -0.0238(9) -0.0128(8)
C25 0.0700(13) 0.121(2) 0.0632(13) 0.0129(13) -0.0152(11) -0.0122(14)
C26 0.0648(13) 0.137(2) 0.0628(13) 0.0223(14) -0.0013(10) 0.0028(14)
C27 0.0746(13) 0.0696(13) 0.0494(9) 0.0030(9) -0.0037(9) 0.0188(10)

loop_
_atom_type_symbol
_atom_type_description
_atom_type_scat_dispersion_real
_atom_type_scat_dispersion_imag
_atom_type_scat_source
C C 0.0181 0.0091 'International Tables Vol C Tables 4.2.6.8 and 6.1.1.4'
H H 0.0000 0.0000 'International Tables Vol C Tables 4.2.6.8 and 6.1.1.4'
N N 0.0311 0.0180 'International Tables Vol C Tables 4.2.6.8 and 6.1.1.4'
O O 0.0492 0.0322 'International Tables Vol C Tables 4.2.6.8 and 6.1.1.4'

loop_
_geom_angle_atom_site_label_1
_geom_angle_atom_site_label_2
_geom_angle_atom_site_label_3
_geom_angle
_geom_angle_site_symmetry_1
_geom_angle_site_symmetry_3
_geom_angle_publ_flag
C3 O1 C1 108.10(11) . . ?
C12 O3 C11 122.82(11) . . ?
C13 O5 H5 112.8(15) . . ?
C7 O6 C10 117.10(15) . . ?
C2 N1 C17 128.50(12) . . ?
C3 N1 C2 108.84(12) . . ?
C3 N1 C17 122.15(13) . . ?
O1 C1 C4 116.83(12) . . ?
C2 C1 O1 108.30(14) . . ?
C2 C1 C4 134.78(14) . . ?
N1 C2 C11 122.14(13) . . ?
C1 C2 N1 106.92(13) . . ?
C1 C2 C11 130.95(15) . . ?
O2 C3 O1 124.06(13) . . ?
O2 C3 N1 128.11(15) . . ?
N1 C3 O1 107.82(13) . . ?
C5 C4 C1 121.11(13) . . ?
C9 C4 C1 120.13(14) . . ?
C9 C4 C5 118.75(15) . . ?
C4 C5 H5A 119.8 . . ?
C6 C5 C4 120.36(14) . . ?
C6 C5 H5A 119.8 . . ?
C5 C6 H6 119.8 . . ?
C5 C6 C7 120.35(16) . . ?
C7 C6 H6 119.8 . . ?
O6 C7 C6 115.23(15) . . ?
O6 C7 C8 124.82(15) . . ?
C8 C7 C6 119.96(16) . . ?
C7 C8 H8 120.1 . . ?
C7 C8 C9 119.78(14) . . ?
C9 C8 H8 120.1 . . ?
C4 C9 H9 119.6 . . ?
C8 C9 C4 120.80(15) . . ?
C8 C9 H9 119.6 . . ?
O6 C10 H10A 109.5 . . ?
O6 C10 H10B 109.5 . . ?
O6 C10 H10C 109.5 . . ?
H10A C10 H10B 109.5 . . ?
H10A C10 H10C 109.5 . . ?
H10B C10 H10C 109.5 . . ?
O3 C11 C2 110.29(12) . . ?
C15 C11 O3 121.92(12) . . ?
C15 C11 C2 127.79(13) . . ?
O3 C12 C13 115.85(12) . . ?
O4 C12 O3 118.82(13) . . ?
O4 C12 C13 125.32(13) . . ?
O5 C13 C12 117.56(12) . . ?
O5 C13 C14 121.69(13) . . ?
C14 C13 C12 120.74(13) . . ?
C13 C14 H14 119.3 . . ?
C13 C14 C15 121.40(13) . . ?
C15 C14 H14 119.3 . . ?
C11 C15 C14 117.26(13) . . ?
C11 C15 C16 123.97(13) . . ?
C14 C15 C16 118.77(13) . . ?
C15 C16 H16A 109.5 . . ?
C15 C16 H16B 109.5 . . ?
C15 C16 H16C 109.5 . . ?
H16A C16 H16B 109.5 . . ?
H16A C16 H16C 109.5 . . ?
H16B C16 H16C 109.5 . . ?
N1 C17 H17A 109.2 . . ?
N1 C17 H17B 109.2 . . ?
N1 C17 C18 111.97(12) . . ?
H17A C17 H17B 107.9 . . ?
C18 C17 H17A 109.2 . . ?
C18 C17 H17B 109.2 . . ?
C17 C18 H18A 109.4 . . ?
C17 C18 H18B 109.4 . . ?
H18A C18 H18B 108.0 . . ?
C19 C18 C17 111.32(12) . . ?
C19 C18 H18A 109.4 . . ?
C19 C18 H18B 109.4 . . ?
C20 C19 C18 120.81(14) . . ?
C20 C19 C24 118.32(17) . . ?
C24 C19 C18 120.87(17) . . ?
C19 C20 H20 119.3 . . ?
C19 C20 C21 121.37(18) . . ?
C21 C20 H20 119.3 . . ?
C20 C21 H21 120.4 . . ?
C22 C21 C20 119.3(2) . . ?
C22 C21 H21 120.4 . . ?
C21 C22 H22 120.2 . . ?
C23 C22 C21 119.6(2) . . ?
C23 C22 H22 120.2 . . ?
C22 C23 H23 119.2 . . ?
C22 C23 C24 121.6(2) . . ?
C24 C23 H23 119.2 . . ?
C19 C24 H24 120.1 . . ?
C23 C24 C19 119.8(2) . . ?
C23 C24 H24 120.1 . . ?
C26 C25 H25 119.7 . . ?
C27 C25 H25 119.7 3_767 . ?
C27 C25 C26 120.61(19) 3_767 . ?
C25 C26 H26 120.0 . . ?
C27 C26 C25 120.0(2) . . ?
C27 C26 H26 120.0 . . ?
C25 C27 H27 120.3 3_767 . ?
C26 C27 C25 119.40(18) . 3_767 ?
C26 C27 H27 120.3 . . ?

loop_
_geom_bond_atom_site_label_1
_geom_bond_atom_site_label_2
_geom_bond_distance
_geom_bond_site_symmetry_2
_geom_bond_publ_flag
O1 C1 1.3992(17) . ?
O1 C3 1.365(2) . ?
O2 C3 1.2190(19) . ?
O3 C11 1.3877(16) . ?
O3 C12 1.3679(16) . ?
O4 C12 1.2119(17) . ?
O5 H5 0.91(3) . ?
O5 C13 1.3432(16) . ?
O6 C7 1.367(2) . ?
O6 C10 1.426(2) . ?
N1 C2 1.407(2) . ?
N1 C3 1.3558(18) . ?
N1 C17 1.467(2) . ?
C1 C2 1.350(2) . ?
C1 C4 1.451(2) . ?
C2 C11 1.4605(18) . ?
C4 C5 1.402(2) . ?
C4 C9 1.398(2) . ?
C5 H5A 0.9500 . ?
C5 C6 1.369(2) . ?
C6 H6 0.9500 . ?
C6 C7 1.400(2) . ?
C7 C8 1.381(2) . ?
C8 H8 0.9500 . ?
C8 C9 1.384(2) . ?
C9 H9 0.9500 . ?
C10 H10A 0.9800 . ?
C10 H10B 0.9800 . ?
C10 H10C 0.9800 . ?
C11 C15 1.344(2) . ?
C12 C13 1.453(2) . ?
C13 C14 1.346(2) . ?
C14 H14 0.9500 . ?
C14 C15 1.4399(19) . ?
C15 C16 1.5046(19) . ?
C16 H16A 0.9800 . ?
C16 H16B 0.9800 . ?
C16 H16C 0.9800 . ?
C17 H17A 0.9900 . ?
C17 H17B 0.9900 . ?
C17 C18 1.525(2) . ?
C18 H18A 0.9900 . ?
C18 H18B 0.9900 . ?
C18 C19 1.506(2) . ?
C19 C20 1.382(3) . ?
C19 C24 1.398(2) . ?
C20 H20 0.9500 . ?
C20 C21 1.390(3) . ?
C21 H21 0.9500 . ?
C21 C22 1.386(3) . ?
C22 H22 0.9500 . ?
C22 C23 1.361(4) . ?
C23 H23 0.9500 . ?
C23 C24 1.380(3) . ?
C24 H24 0.9500 . ?
C25 H25 0.9500 . ?
C25 C26 1.374(2) . ?
C25 C27 1.366(2) 3_767 ?
C26 H26 0.9500 . ?
C26 C27 1.364(2) . ?
C27 H27 0.9500 . ?

loop_
_geom_hbond_atom_site_label_D
_geom_hbond_atom_site_label_H
_geom_hbond_atom_site_label_A
_geom_hbond_distance_DH
_geom_hbond_distance_HA
_geom_hbond_distance_DA
_geom_hbond_angle_DHA
_geom_hbond_site_symmetry_A
_geom_hbond_publ_flag
O5 H5 O2 0.91(3) 1.84(3) 2.6477(15) 147(2) 2_646 yes

loop_
_geom_torsion_atom_site_label_1
_geom_torsion_atom_site_label_2
_geom_torsion_atom_site_label_3
_geom_torsion_atom_site_label_4
_geom_torsion
_geom_torsion_site_symmetry_1
_geom_torsion_site_symmetry_2
_geom_torsion_site_symmetry_3
_geom_torsion_site_symmetry_4
_geom_torsion_publ_flag
O1 C1 C2 N1 0.53(15) . . . . ?
O1 C1 C2 C11 -179.34(13) . . . . ?
O1 C1 C4 C5 -149.06(13) . . . . ?
O1 C1 C4 C9 31.68(18) . . . . ?
O3 C11 C15 C14 1.1(2) . . . . ?
O3 C11 C15 C16 -179.27(13) . . . . ?
O3 C12 C13 O5 -179.90(12) . . . . ?
O3 C12 C13 C14 0.6(2) . . . . ?
O4 C12 C13 O5 -0.9(2) . . . . ?
O4 C12 C13 C14 179.65(15) . . . . ?
O5 C13 C14 C15 -179.70(13) . . . . ?
O6 C7 C8 C9 -179.88(13) . . . . ?
N1 C2 C11 O3 54.64(17) . . . . ?
N1 C2 C11 C15 -125.04(17) . . . . ?
N1 C17 C18 C19 -175.07(12) . . . . ?
C1 O1 C3 O2 177.62(13) . . . . ?
C1 O1 C3 N1 -1.25(15) . . . . ?
C1 C2 C11 O3 -125.50(16) . . . . ?
C1 C2 C11 C15 54.8(2) . . . . ?
C1 C4 C5 C6 -179.00(13) . . . . ?
C1 C4 C9 C8 179.10(13) . . . . ?
C2 N1 C3 O1 1.59(15) . . . . ?
C2 N1 C3 O2 -177.23(14) . . . . ?
C2 N1 C17 C18 -103.99(16) . . . . ?
C2 C1 C4 C5 34.8(2) . . . . ?
C2 C1 C4 C9 -144.41(17) . . . . ?
C2 C11 C15 C14 -179.26(14) . . . . ?
C2 C11 C15 C16 0.4(3) . . . . ?
C3 O1 C1 C2 0.43(15) . . . . ?
C3 O1 C1 C4 -176.65(12) . . . . ?
C3 N1 C2 C1 -1.32(16) . . . . ?
C3 N1 C2 C11 178.57(13) . . . . ?
C3 N1 C17 C18 85.16(17) . . . . ?
C4 C1 C2 N1 176.86(15) . . . . ?
C4 C1 C2 C11 -3.0(3) . . . . ?
C4 C5 C6 C7 -0.2(2) . . . . ?
C5 C4 C9 C8 -0.2(2) . . . . ?
C5 C6 C7 O6 179.98(13) . . . . ?
C5 C6 C7 C8 0.1(2) . . . . ?
C6 C7 C8 C9 0.0(2) . . . . ?
C7 C8 C9 C4 0.1(2) . . . . ?
C9 C4 C5 C6 0.3(2) . . . . ?
C10 O6 C7 C6 178.12(15) . . . . ?
C10 O6 C7 C8 -2.0(2) . . . . ?
C11 O3 C12 O4 -179.26(13) . . . . ?
C11 O3 C12 C13 -0.15(19) . . . . ?
C12 O3 C11 C2 179.57(12) . . . . ?
C12 O3 C11 C15 -0.7(2) . . . . ?
C12 C13 C14 C15 -0.2(2) . . . . ?
C13 C14 C15 C11 -0.6(2) . . . . ?
C13 C14 C15 C16 179.72(14) . . . . ?
C17 N1 C2 C1 -173.14(13) . . . . ?
C17 N1 C2 C11 6.7(2) . . . . ?
C17 N1 C3 O1 174.03(11) . . . . ?
C17 N1 C3 O2 -4.8(2) . . . . ?
C17 C18 C19 C20 108.20(16) . . . . ?
C17 C18 C19 C24 -71.64(19) . . . . ?
C18 C19 C20 C21 178.24(15) . . . . ?
C18 C19 C24 C23 -178.56(15) . . . . ?
C19 C20 C21 C22 0.7(3) . . . . ?
C20 C19 C24 C23 1.6(2) . . . . ?
C20 C21 C22 C23 0.9(3) . . . . ?
C21 C22 C23 C24 -1.2(3) . . . . ?
C22 C23 C24 C19 0.0(3) . . . . ?
C24 C19 C20 C21 -1.9(2) . . . . ?
C25 C26 C27 C25 0.0(5) . . . 3_767 ?
C27 C25 C26 C27 0.0(5) 3_767 . . . ?

loop_
_smtbx_masks_void_nr
_smtbx_masks_void_average_x
_smtbx_masks_void_average_y
_smtbx_masks_void_average_z
_smtbx_masks_void_volume
_smtbx_masks_void_count_electrons
_smtbx_masks_void_content
1 -0.087 0.250 -0.728 257.7 60.4 ?
2 0.087 0.750 -0.549 257.7 60.5 ?
